data_2232343
loop_
_publ_author_name
'Panchatcharam, R.'
'Dhayalan, V.'
'Mohanakrishnan, A. K.'
'Chakkaravarthi, G.'
'Manivannan, V.'

_publ_section_title
;
 7-Phenylsulfonyl-7<i>H</i>-benzofurano[2,3-<i>b</i>]carbazole
;
_journal_coeditor_code IM2318
_journal_issue 11
_journal_name_full 'Acta Crystallographica Section E'
_journal_page_first o2829
_journal_paper_doi 10.1107/S1600536811039705
_journal_volume 67
_journal_year 2011
_chemical_formula_iupac 'C24 H15 N O3 S'
_chemical_formula_moiety 'C24 H15 N O3 S'
_chemical_formula_sum 'C24 H15 N O3 S'
_chemical_formula_weight 397.43
_chemical_name_systematic
;
7-Phenylsulfonyl-7<i>H</i>-benzofurano[2,3-<i>b</i>]carbazole
;
_space_group_IT_number 14
_symmetry_cell_setting monoclinic
_symmetry_space_group_name_Hall '-P 2ybc'
_symmetry_space_group_name_H-M 'P 1 21/c 1'
_atom_sites_solution_hydrogens geom
_atom_sites_solution_primary direct
_atom_sites_solution_secondary difmap
_audit_creation_method SHELXL-97
_cell_angle_alpha 90.00
_cell_angle_beta 100.738(5)
_cell_angle_gamma 90.00
_cell_formula_units_Z 4
_cell_length_a 9.031(5)
_cell_length_b 10.752(6)
_cell_length_c 19.217(5)
_cell_measurement_reflns_used 4232
_cell_measurement_temperature 295(2)
_cell_measurement_theta_max 28.3
_cell_measurement_theta_min 2.2
_cell_volume 1833.3(15)
_computing_cell_refinement 'SAINT (Bruker, 2004)'
_computing_data_collection 'APEX2 (Bruker, 2004)'
_computing_data_reduction 'SAINT (Bruker, 2004)'
_computing_molecular_graphics 'PLATON (Spek, 2009)'
_computing_publication_material 'SHELXL97 (Sheldrick, 2008)'
_computing_structure_refinement 'SHELXL97 (Sheldrick, 2008)'
_computing_structure_solution 'SHELXS97 (Sheldrick, 2008)'
_diffrn_ambient_temperature 295(2)
_diffrn_measured_fraction_theta_full 0.981
_diffrn_measured_fraction_theta_max 0.981
_diffrn_measurement_device_type 'Bruker Kappa APEXII'
_diffrn_measurement_method '\w and \f'
_diffrn_radiation_monochromator graphite
_diffrn_radiation_source 'fine-focus sealed tube'
_diffrn_radiation_type MoK\a
_diffrn_radiation_wavelength 0.71073
_diffrn_reflns_av_R_equivalents 0.0271
_diffrn_reflns_av_sigmaI/netI 0.0317
_diffrn_reflns_limit_h_max 12
_diffrn_reflns_limit_h_min -11
_diffrn_reflns_limit_k_max 14
_diffrn_reflns_limit_k_min -12
_diffrn_reflns_limit_l_max 24
_diffrn_reflns_limit_l_min -25
_diffrn_reflns_number 16640
_diffrn_reflns_theta_full 28.29
_diffrn_reflns_theta_max 28.29
_diffrn_reflns_theta_min 2.16
_diffrn_standards_interval_time 0
_diffrn_standards_number 0
_exptl_absorpt_coefficient_mu 0.204
_exptl_absorpt_correction_T_max 0.9604
_exptl_absorpt_correction_T_min 0.9489
_exptl_absorpt_correction_type multi-scan
_exptl_absorpt_process_details '(SADABS; Sheldrick, 1996)'
_exptl_crystal_colour colourless
_exptl_crystal_density_diffrn 1.440
_exptl_crystal_density_method 'not measured'
_exptl_crystal_description block
_exptl_crystal_F_000 824
_exptl_crystal_size_max 0.26
_exptl_crystal_size_mid 0.22
_exptl_crystal_size_min 0.20
_refine_diff_density_max 0.226
_refine_diff_density_min -0.299
_refine_ls_extinction_method none
_refine_ls_goodness_of_fit_ref 1.035
_refine_ls_hydrogen_treatment constr
_refine_ls_matrix_type full
_refine_ls_number_parameters 262
_refine_ls_number_reflns 4462
_refine_ls_number_restraints 1
_refine_ls_restrained_S_all 1.035
_refine_ls_R_factor_all 0.0793
_refine_ls_R_factor_gt 0.0410
_refine_ls_shift/su_max 0.000
_refine_ls_shift/su_mean 0.000
_refine_ls_structure_factor_coef Fsqd
_refine_ls_weighting_details 'calc w=1/[\s^2^(Fo^2^)+(0.0453P)^2^+0.3600P] where P=(Fo^2^+2Fc^2^)/3'
_refine_ls_weighting_scheme calc
_refine_ls_wR_factor_gt 0.0961
_refine_ls_wR_factor_ref 0.1120
_reflns_number_gt 2763
_reflns_number_total 4462
_reflns_threshold_expression I>2sigma(I)
_cod_data_source_file im2318.cif
_cod_data_source_block I
_cod_original_sg_symbol_H-M 'P 21/c'
_cod_database_code 2232343
_cod_database_fobs_code 2232343

loop_
_symmetry_equiv_pos_as_xyz
'x, y, z'
'-x, y+1/2, -z+1/2'
'-x, -y, -z'
'x, -y-1/2, z-1/2'

loop_
_atom_site_type_symbol
_atom_site_label
_atom_site_fract_x
_atom_site_fract_y
_atom_site_fract_z
_atom_site_U_iso_or_equiv
_atom_site_adp_type
_atom_site_calc_flag
_atom_site_refinement_flags
_atom_site_occupancy
_atom_site_symmetry_multiplicity
C C1 0.2652(2) 0.06505(18) 0.27600(9) 0.0556(5) Uani d . 1 1
C C2 0.1266(2) 0.1058(2) 0.28782(11) 0.0751(6) Uani d . 1 1
H H2 0.1027 0.1900 0.2854 0.090 Uiso calc R 1 1
C C3 0.0258(3) 0.0206(4) 0.30312(14) 0.1056(10) Uani d . 1 1
H H3 -0.0677 0.0471 0.3109 0.127 Uiso calc R 1 1
C C4 0.0599(4) -0.1031(4) 0.30715(13) 0.1126(12) Uani d . 1 1
H H4 -0.0105 -0.1603 0.3173 0.135 Uiso calc R 1 1
C C5 0.1988(4) -0.1433(3) 0.29616(13) 0.0992(9) Uani d . 1 1
H H5 0.2224 -0.2276 0.2994 0.119 Uiso calc R 1 1
C C6 0.3021(3) -0.0594(2) 0.28043(11) 0.0713(6) Uani d . 1 1
H H6 0.3958 -0.0861 0.2729 0.086 Uiso calc R 1 1
C C7 0.56766(19) 0.14212(16) 0.38858(10) 0.0522(5) Uani d . 1 1
C C8 0.6548(2) 0.04173(18) 0.37621(13) 0.0661(6) Uani d . 1 1
H H8 0.6619 0.0176 0.3305 0.079 Uiso calc R 1 1
C C9 0.7310(2) -0.0212(2) 0.43485(15) 0.0789(7) Uani d . 1 1
H H9 0.7893 -0.0900 0.4283 0.095 Uiso calc R 1 1
C C10 0.7227(2) 0.0153(2) 0.50279(14) 0.0761(6) Uani d . 1 1
H H10 0.7770 -0.0279 0.5412 0.091 Uiso calc R 1 1
C C11 0.6352(2) 0.11476(18) 0.51438(12) 0.0641(5) Uani d . 1 1
H H11 0.6297 0.1391 0.5603 0.077 Uiso calc R 1 1
C C12 0.55535(19) 0.17832(16) 0.45685(10) 0.0498(4) Uani d . 1 1
C C13 0.45251(18) 0.28238(15) 0.45167(9) 0.0464(4) Uani d . 1 1
C C14 0.40052(19) 0.35208(15) 0.50305(10) 0.0487(4) Uani d . 1 1
H H14 0.4316 0.3350 0.5510 0.058 Uiso calc R 1 1
C C15 0.30071(18) 0.44786(15) 0.48026(9) 0.0450(4) Uani d . 1 1
C C16 0.2592(2) 0.47184(15) 0.40826(9) 0.0489(4) Uani d . 1 1
C C17 0.3092(2) 0.40679(16) 0.35562(10) 0.0534(5) Uani d . 1 1
H H17 0.2806 0.4264 0.3079 0.064 Uiso calc R 1 1
C C18 0.40576(19) 0.30960(15) 0.37963(9) 0.0473(4) Uani d . 1 1
C C19 0.21968(19) 0.53778(15) 0.51514(10) 0.0485(4) Uani d U 1 1
C C20 0.2091(2) 0.56435(19) 0.58450(10) 0.0620(5) Uani d . 1 1
H H20 0.2654 0.5200 0.6218 0.074 Uiso calc R 1 1
C C21 0.1136(2) 0.6577(2) 0.59692(12) 0.0690(6) Uani d . 1 1
H H21 0.1056 0.6764 0.6433 0.083 Uiso calc R 1 1
C C22 0.0298(2) 0.7241(2) 0.54246(12) 0.0693(6) Uani d . 1 1
H H22 -0.0343 0.7864 0.5527 0.083 Uiso calc R 1 1
C C23 0.0385(2) 0.70030(18) 0.47297(12) 0.0656(5) Uani d . 1 1
H H23 -0.0179 0.7450 0.4358 0.079 Uiso calc R 1 1
C C24 0.1350(2) 0.60726(16) 0.46146(10) 0.0530(4) Uani d U 1 1
N N1 0.47915(16) 0.22546(13) 0.33891(8) 0.0525(4) Uani d . 1 1
O O1 0.50962(17) 0.11440(14) 0.22963(8) 0.0782(4) Uani d . 1 1
O O2 0.31857(18) 0.27874(12) 0.22364(7) 0.0715(4) Uani d . 1 1
O O3 0.15849(15) 0.57003(11) 0.39524(7) 0.0602(4) Uani d . 1 1
S S1 0.39665(6) 0.17516(5) 0.25941(2) 0.05766(16) Uani d . 1 1

loop_
_atom_site_aniso_label
_atom_site_aniso_U_11
_atom_site_aniso_U_22
_atom_site_aniso_U_33
_atom_site_aniso_U_12
_atom_site_aniso_U_13
_atom_site_aniso_U_23
C1 0.0605(11) 0.0645(12) 0.0413(10) -0.0043(10) 0.0086(9) 0.0010(9)
C2 0.0644(13) 0.0969(17) 0.0653(14) -0.0057(12) 0.0157(11) -0.0002(12)
C3 0.0810(18) 0.158(3) 0.0819(19) -0.047(2) 0.0259(15) -0.0159(19)
C4 0.129(3) 0.150(3) 0.0561(15) -0.087(3) 0.0089(16) -0.0030(17)
C5 0.139(3) 0.0823(17) 0.0648(16) -0.0455(19) -0.0103(17) 0.0090(13)
C6 0.0848(15) 0.0645(13) 0.0602(13) -0.0085(12) 0.0019(11) -0.0012(10)
C7 0.0395(9) 0.0463(9) 0.0719(13) -0.0024(8) 0.0132(9) -0.0024(9)
C8 0.0517(11) 0.0588(12) 0.0893(16) 0.0051(10) 0.0176(11) -0.0117(11)
C9 0.0531(12) 0.0608(13) 0.120(2) 0.0159(10) 0.0103(14) -0.0057(14)
C10 0.0565(13) 0.0655(13) 0.0987(19) 0.0121(11) -0.0048(12) 0.0068(13)
C11 0.0524(11) 0.0604(12) 0.0752(14) 0.0034(10) 0.0003(10) 0.0000(11)
C12 0.0392(9) 0.0440(9) 0.0650(12) -0.0040(8) 0.0069(9) -0.0012(9)
C13 0.0418(9) 0.0418(9) 0.0558(11) -0.0055(7) 0.0098(8) 0.0002(8)
C14 0.0491(10) 0.0473(10) 0.0490(10) -0.0033(8) 0.0071(8) -0.0003(8)
C15 0.0452(9) 0.0417(9) 0.0498(10) -0.0049(8) 0.0135(8) -0.0017(8)
C16 0.0524(10) 0.0423(9) 0.0552(11) 0.0031(8) 0.0184(9) 0.0071(8)
C17 0.0645(11) 0.0503(10) 0.0486(11) 0.0042(9) 0.0188(9) 0.0075(8)
C18 0.0484(10) 0.0423(9) 0.0550(11) -0.0011(8) 0.0191(8) -0.0002(8)
C19 0.0474(10) 0.0426(9) 0.0576(10) -0.0065(7) 0.0153(8) -0.0034(7)
C20 0.0657(12) 0.0640(12) 0.0568(12) -0.0010(10) 0.0128(10) -0.0071(10)
C21 0.0743(14) 0.0698(13) 0.0676(14) 0.0015(11) 0.0248(12) -0.0170(11)
C22 0.0698(13) 0.0582(12) 0.0861(16) 0.0087(10) 0.0305(12) -0.0119(11)
C23 0.0705(13) 0.0547(11) 0.0756(14) 0.0148(10) 0.0245(11) 0.0038(10)
C24 0.0590(11) 0.0453(10) 0.0589(11) -0.0005(8) 0.0222(8) 0.0000(8)
N1 0.0514(8) 0.0495(8) 0.0597(9) 0.0029(7) 0.0188(8) -0.0034(7)
O1 0.0858(10) 0.0817(10) 0.0794(10) 0.0048(8) 0.0476(8) -0.0124(8)
O2 0.1036(11) 0.0625(8) 0.0527(8) 0.0097(8) 0.0257(8) 0.0121(7)
O3 0.0742(9) 0.0538(7) 0.0562(8) 0.0178(7) 0.0216(7) 0.0103(6)
S1 0.0692(3) 0.0567(3) 0.0535(3) 0.0019(2) 0.0282(2) 0.0007(2)

loop_
_atom_type_symbol
_atom_type_description
_atom_type_scat_dispersion_real
_atom_type_scat_dispersion_imag
_atom_type_scat_source
C C 0.0033 0.0016 'International Tables Vol C Tables 4.2.6.8 and 6.1.1.4'
H H 0.0000 0.0000 'International Tables Vol C Tables 4.2.6.8 and 6.1.1.4'
N N 0.0061 0.0033 'International Tables Vol C Tables 4.2.6.8 and 6.1.1.4'
O O 0.0106 0.0060 'International Tables Vol C Tables 4.2.6.8 and 6.1.1.4'
S S 0.1246 0.1234 'International Tables Vol C Tables 4.2.6.8 and 6.1.1.4'

loop_
_geom_angle_atom_site_label_1
_geom_angle_atom_site_label_2
_geom_angle_atom_site_label_3
_geom_angle
C6 C1 C2 120.9(2)
C6 C1 S1 120.30(17)
C2 C1 S1 118.76(17)
C3 C2 C1 118.9(3)
C3 C2 H2 120.6
C1 C2 H2 120.6
C2 C3 C4 121.1(3)
C2 C3 H3 119.5
C4 C3 H3 119.5
C3 C4 C5 119.9(3)
C3 C4 H4 120.1
C5 C4 H4 120.1
C6 C5 C4 120.2(3)
C6 C5 H5 119.9
C4 C5 H5 119.9
C5 C6 C1 119.1(2)
C5 C6 H6 120.5
C1 C6 H6 120.5
C8 C7 C12 121.89(19)
C8 C7 N1 129.50(18)
C12 C7 N1 108.60(15)
C7 C8 C9 117.0(2)
C7 C8 H8 121.5
C9 C8 H8 121.5
C10 C9 C8 121.7(2)
C10 C9 H9 119.1
C8 C9 H9 119.1
C11 C10 C9 120.7(2)
C11 C10 H10 119.7
C9 C10 H10 119.7
C10 C11 C12 119.0(2)
C10 C11 H11 120.5
C12 C11 H11 120.5
C11 C12 C7 119.59(17)
C11 C12 C13 132.08(18)
C7 C12 C13 108.34(16)
C14 C13 C18 120.67(16)
C14 C13 C12 131.80(17)
C18 C13 C12 107.53(15)
C15 C14 C13 117.56(17)
C15 C14 H14 121.2
C13 C14 H14 121.2
C14 C15 C16 119.48(16)
C14 C15 C19 134.79(17)
C16 C15 C19 105.73(15)
C17 C16 O3 123.35(16)
C17 C16 C15 125.07(16)
O3 C16 C15 111.57(15)
C16 C17 C18 114.34(17)
C16 C17 H17 122.8
C18 C17 H17 122.8
C17 C18 C13 122.85(16)
C17 C18 N1 128.31(16)
C13 C18 N1 108.79(15)
C24 C19 C20 118.62(17)
C24 C19 C15 105.78(16)
C20 C19 C15 135.59(18)
C21 C20 C19 118.47(19)
C21 C20 H20 120.8
C19 C20 H20 120.8
C22 C21 C20 121.5(2)
C22 C21 H21 119.2
C20 C21 H21 119.2
C21 C22 C23 121.32(19)
C21 C22 H22 119.3
C23 C22 H22 119.3
C24 C23 C22 116.4(2)
C24 C23 H23 121.8
C22 C23 H23 121.8
C23 C24 C19 123.60(18)
C23 C24 O3 124.67(17)
C19 C24 O3 111.72(15)
C18 N1 C7 106.65(14)
C18 N1 S1 122.20(12)
C7 N1 S1 120.42(12)
C16 O3 C24 105.18(14)
O1 S1 O2 119.59(9)
O1 S1 N1 106.74(9)
O2 S1 N1 106.63(8)
O1 S1 C1 109.01(10)
O2 S1 C1 109.01(10)
N1 S1 C1 104.85(8)

loop_
_geom_bond_atom_site_label_1
_geom_bond_atom_site_label_2
_geom_bond_distance
C1 C6 1.378(3)
C1 C2 1.385(3)
C1 S1 1.747(2)
C2 C3 1.362(4)
C2 H2 0.9300
C3 C4 1.364(5)
C3 H3 0.9300
C4 C5 1.380(4)
C4 H4 0.9300
C5 C6 1.372(3)
C5 H5 0.9300
C6 H6 0.9300
C7 C8 1.382(3)
C7 C12 1.392(3)
C7 N1 1.438(2)
C8 C9 1.383(3)
C8 H8 0.9300
C9 C10 1.379(3)
C9 H9 0.9300
C10 C11 1.372(3)
C10 H10 0.9300
C11 C12 1.383(3)
C11 H11 0.9300
C12 C13 1.446(2)
C13 C14 1.389(2)
C13 C18 1.401(2)
C14 C15 1.385(2)
C14 H14 0.9300
C15 C16 1.389(2)
C15 C19 1.450(2)
C16 C17 1.373(2)
C16 O3 1.385(2)
C17 C18 1.384(2)
C17 H17 0.9300
C18 N1 1.436(2)
C19 C24 1.383(3)
C19 C20 1.384(3)
C20 C21 1.373(3)
C20 H20 0.9300
C21 C22 1.372(3)
C21 H21 0.9300
C22 C23 1.376(3)
C22 H22 0.9300
C23 C24 1.371(3)
C23 H23 0.9300
C24 O3 1.388(2)
N1 S1 1.6606(16)
O1 S1 1.4187(14)
O2 S1 1.4246(15)

loop_
_geom_torsion_atom_site_label_1
_geom_torsion_atom_site_label_2
_geom_torsion_atom_site_label_3
_geom_torsion_atom_site_label_4
_geom_torsion
C6 C1 C2 C3 -0.8(3)
S1 C1 C2 C3 -177.82(18)
C1 C2 C3 C4 0.3(4)
C2 C3 C4 C5 0.5(4)
C3 C4 C5 C6 -0.7(4)
C4 C5 C6 C1 0.2(3)
C2 C1 C6 C5 0.6(3)
S1 C1 C6 C5 177.56(16)
C12 C7 C8 C9 -0.6(3)
N1 C7 C8 C9 178.78(18)
C7 C8 C9 C10 -1.0(3)
C8 C9 C10 C11 1.4(3)
C9 C10 C11 C12 -0.1(3)
C10 C11 C12 C7 -1.4(3)
C10 C11 C12 C13 178.13(18)
C8 C7 C12 C11 1.7(3)
N1 C7 C12 C11 -177.71(15)
C8 C7 C12 C13 -177.86(15)
N1 C7 C12 C13 2.68(19)
C11 C12 C13 C14 -0.1(3)
C7 C12 C13 C14 179.43(17)
C11 C12 C13 C18 179.31(18)
C7 C12 C13 C18 -1.15(19)
C18 C13 C14 C15 0.5(2)
C12 C13 C14 C15 179.87(16)
C13 C14 C15 C16 -1.2(2)
C13 C14 C15 C19 178.28(17)
C14 C15 C16 C17 0.3(3)
C19 C15 C16 C17 -179.32(17)
C14 C15 C16 O3 179.70(14)
C19 C15 C16 O3 0.08(18)
O3 C16 C17 C18 -178.05(15)
C15 C16 C17 C18 1.3(3)
C16 C17 C18 C13 -2.0(3)
C16 C17 C18 N1 -178.95(16)
C14 C13 C18 C17 1.2(3)
C12 C13 C18 C17 -178.32(16)
C14 C13 C18 N1 178.66(14)
C12 C13 C18 N1 -0.84(18)
C14 C15 C19 C24 -178.82(18)
C16 C15 C19 C24 0.71(18)
C14 C15 C19 C20 0.0(3)
C16 C15 C19 C20 179.6(2)
C24 C19 C20 C21 0.7(3)
C15 C19 C20 C21 -178.03(19)
C19 C20 C21 C22 0.0(3)
C20 C21 C22 C23 -0.4(3)
C21 C22 C23 C24 0.1(3)
C22 C23 C24 C19 0.7(3)
C22 C23 C24 O3 179.87(18)
C20 C19 C24 C23 -1.1(3)
C15 C19 C24 C23 177.98(17)
C20 C19 C24 O3 179.64(15)
C15 C19 C24 O3 -1.28(19)
C17 C18 N1 C7 179.74(17)
C13 C18 N1 C7 2.44(18)
C17 C18 N1 S1 -35.9(2)
C13 C18 N1 S1 146.81(13)
C8 C7 N1 C18 177.44(17)
C12 C7 N1 C18 -3.16(18)
C8 C7 N1 S1 32.3(2)
C12 C7 N1 S1 -148.30(13)
C17 C16 O3 C24 178.58(16)
C15 C16 O3 C24 -0.83(19)
C23 C24 O3 C16 -177.93(17)
C19 C24 O3 C16 1.32(19)
C18 N1 S1 O1 169.12(13)
C7 N1 S1 O1 -51.20(15)
C18 N1 S1 O2 40.22(15)
C7 N1 S1 O2 179.89(12)
C18 N1 S1 C1 -75.31(15)
C7 N1 S1 C1 64.37(15)
C6 C1 S1 O1 19.30(19)
C2 C1 S1 O1 -163.68(15)
C6 C1 S1 O2 151.45(16)
C2 C1 S1 O2 -31.52(18)
C6 C1 S1 N1 -94.69(17)
C2 C1 S1 N1 82.34(17)

loop_
_cod_related_entry_id
_cod_related_entry_database
_cod_related_entry_code
1 ChemSpider 30657134
